data_2022820
loop_
_publ_author_name
'Eder, Felix'
'Weil, Matthias'

_publ_section_title
;
 Crystal structure of K6[Zn(CO3)4]
;
_journal_coeditor_code PK2691
_journal_issue 8
_journal_name_full 'Acta Crystallographica Section E Crystallographic Communications'
_journal_paper_doi 10.1107/S2056989023006072
_journal_volume 79
_journal_year 2023
_chemical_formula_iupac 'K6 [Zn (C O3)4]'
_chemical_formula_moiety '6(K +), C4 O12 Zn 6-'
_chemical_formula_sum 'C4 K6 O12 Zn'
_chemical_formula_weight 540.01
_chemical_name_systematic
;
Hexapotassium tetracarbonatozincate(II)
;
_space_group_crystal_system monoclinic
_space_group_IT_number 15
_space_group_name_Hall '-C 2yc'
_space_group_name_H-M_alt 'C 1 2/c 1'
_audit_creation_method SHELXL-2016/6
_cell_angle_alpha 90
_cell_angle_beta 93.579(2)
_cell_angle_gamma 90
_cell_formula_units_Z 4
_cell_length_a 7.1850(6)
_cell_length_b 18.1117(14)
_cell_length_c 10.5206(8)
_cell_measurement_reflns_used 1545
_cell_measurement_temperature 296(2)
_cell_measurement_theta_max 29.3465
_cell_measurement_theta_min 4.5279
_cell_volume 1366.40(19)
_computing_cell_refinement
;
SAINT (Bruker, 2016)
;
_computing_data_collection
;
APEX-3 (Bruker, 2016)
;
_computing_data_reduction
;
SAINT (Bruker, 2016)
;
_computing_molecular_graphics
;
ATOMS (Dowty, 2006)
;
_computing_publication_material
;
PLATON (Spek, 2020) and publCIF (Westrip, 2010)
;
_computing_structure_refinement
;
SHELXL (Sheldrick, 2015b)
;
_computing_structure_solution
;
<i>SHELXT</i> (Sheldrick, 2015a)
;
_diffrn_ambient_temperature 296(2)
_diffrn_measured_fraction_theta_full 0.999
_diffrn_measured_fraction_theta_max 0.934
_diffrn_measurement_device_type 'Bruker APEXII CCD'
_diffrn_measurement_method '\w- and \f-scans'
_diffrn_radiation_type MoK\a
_diffrn_radiation_wavelength 0.71073
_diffrn_reflns_av_R_equivalents 0.0561
_diffrn_reflns_av_unetI/netI 0.0720
_diffrn_reflns_limit_h_max 11
_diffrn_reflns_limit_h_min -11
_diffrn_reflns_limit_k_max 27
_diffrn_reflns_limit_k_min -26
_diffrn_reflns_limit_l_max 16
_diffrn_reflns_limit_l_min -15
_diffrn_reflns_number 8980
_diffrn_reflns_theta_full 25.242
_diffrn_reflns_theta_max 33.902
_diffrn_reflns_theta_min 2.970
_exptl_absorpt_coefficient_mu 3.687
_exptl_absorpt_correction_T_max 0.7466
_exptl_absorpt_correction_T_min 0.6653
_exptl_absorpt_correction_type multi-scan
_exptl_absorpt_process_details
;
(<i>SADABS</i>; Krause <i>et al.</i>, 2015)
;
_exptl_crystal_colour colourless
_exptl_crystal_density_diffrn 2.625
_exptl_crystal_description block
_exptl_crystal_F_000 1056
_exptl_crystal_size_max 0.080
_exptl_crystal_size_mid 0.040
_exptl_crystal_size_min 0.020
_refine_diff_density_max 1.017
_refine_diff_density_min -0.626
_refine_ls_extinction_method none
_refine_ls_goodness_of_fit_ref 0.981
_refine_ls_hydrogen_treatment undef
_refine_ls_matrix_type full
_refine_ls_number_parameters 106
_refine_ls_number_reflns 2592
_refine_ls_number_restraints 0
_refine_ls_restrained_S_all 0.981
_refine_ls_R_factor_all 0.0838
_refine_ls_R_factor_gt 0.0402
_refine_ls_shift/su_max 0.001
_refine_ls_shift/su_mean 0.000
_refine_ls_structure_factor_coef Fsqd
_refine_ls_weighting_details 'w=1/[\s^2^(Fo^2^)+(0.0241P)^2^] where P=(Fo^2^+2Fc^2^)/3'
_refine_ls_weighting_scheme calc
_refine_ls_wR_factor_gt 0.0612
_refine_ls_wR_factor_ref 0.0715
_reflns_number_gt 1712
_reflns_number_total 2592
_reflns_threshold_expression 'I > 2\s(I)'
_cod_data_source_file pk2691sup1.cif
_cod_data_source_block I
_cod_original_sg_symbol_H-M 'C 2/c'
_cod_database_code 2022820
_shelx_space_group_comment
;
The symmetry employed for this shelxl refinement is uniquely defined
by the following loop, which should always be used as a source of
symmetry information in preference to the above space-group names.
They are only intended as comments.
;
_shelx_estimated_absorpt_t_min 0.757
_shelx_estimated_absorpt_t_max 0.930

loop_
_space_group_symop_operation_xyz
'x, y, z'
'-x, y, -z+1/2'
'x+1/2, y+1/2, z'
'-x+1/2, y+1/2, -z+1/2'
'-x, -y, -z'
'x, -y, z-1/2'
'-x+1/2, -y+1/2, -z'
'x+1/2, -y+1/2, z-1/2'

loop_
_atom_site_type_symbol
_atom_site_label
_atom_site_fract_x
_atom_site_fract_y
_atom_site_fract_z
_atom_site_U_iso_or_equiv
_atom_site_adp_type
_atom_site_calc_flag
_atom_site_occupancy
_atom_site_disorder_assembly
_atom_site_disorder_group
Zn Zn1 0.000000 0.33426(2) 0.250000 0.01451(11) Uani d 1 . .
K K1 0.34220(9) 0.40604(3) 0.07452(6) 0.02200(14) Uani d 1 . .
K K2 0.38485(8) 0.20542(3) 0.40224(6) 0.02155(14) Uani d 1 . .
K K3 0.000000 0.06967(4) 0.250000 0.01697(17) Uani d 1 . .
K K4 0.000000 0.54036(5) 0.250000 0.0235(2) Uani d 1 . .
O O1 0.2160(3) 0.27658(10) 0.19578(18) 0.0184(4) Uani d 1 . .
O O2 0.0052(3) 0.20449(10) 0.08928(18) 0.0216(4) Uani d 1 . .
O O3 0.2802(2) 0.15837(9) 0.15907(16) 0.0169(4) Uani d 1 . .
O O4 0.0538(3) 0.39310(10) 0.40374(17) 0.0206(4) Uani d 1 . .
O O5 0.2533(3) 0.05284(11) 0.45294(18) 0.0264(5) Uani d 1 . .
O O6 0.3006(3) 0.45433(11) 0.34053(19) 0.0271(5) Uani d 1 . .
C C1 0.1656(4) 0.21218(14) 0.1462(2) 0.0146(5) Uani d 1 . .
C C2 0.2048(4) 0.43226(13) 0.4310(2) 0.0155(5) Uani d 1 . .

loop_
_atom_site_aniso_label
_atom_site_aniso_U_11
_atom_site_aniso_U_22
_atom_site_aniso_U_33
_atom_site_aniso_U_12
_atom_site_aniso_U_13
_atom_site_aniso_U_23
Zn1 0.0148(2) 0.0142(2) 0.0144(2) 0.000 -0.00042(17) 0.000
K1 0.0222(3) 0.0204(3) 0.0233(3) -0.0016(2) 0.0010(3) -0.0040(2)
K2 0.0210(3) 0.0265(3) 0.0168(3) 0.0032(3) -0.0013(2) -0.0030(2)
K3 0.0162(4) 0.0160(4) 0.0188(4) 0.000 0.0014(3) 0.000
K4 0.0177(4) 0.0182(4) 0.0339(5) 0.000 -0.0038(4) 0.000
O1 0.0173(10) 0.0130(8) 0.0250(10) -0.0008(8) 0.0026(8) -0.0020(8)
O2 0.0163(9) 0.0263(11) 0.0217(10) 0.0018(8) -0.0035(8) 0.0007(8)
O3 0.0146(9) 0.0161(9) 0.0200(10) 0.0034(7) 0.0012(8) -0.0006(7)
O4 0.0189(10) 0.0259(10) 0.0169(10) -0.0088(8) 0.0005(8) -0.0049(8)
O5 0.0317(12) 0.0246(10) 0.0213(10) -0.0024(9) -0.0100(9) -0.0034(9)
O6 0.0193(10) 0.0332(12) 0.0290(12) -0.0050(9) 0.0018(9) 0.0138(9)
C1 0.0152(12) 0.0191(13) 0.0097(12) 0.0012(10) 0.0022(10) 0.0048(10)
C2 0.0185(13) 0.0128(12) 0.0149(13) 0.0029(10) -0.0028(11) 0.0026(10)

loop_
_atom_type_symbol
_atom_type_description
_atom_type_scat_dispersion_real
_atom_type_scat_dispersion_imag
_atom_type_scat_source
C C 0.0033 0.0016 'International Tables Vol C Tables 4.2.6.8 and 6.1.1.4'
K K 0.2009 0.2494 'International Tables Vol C Tables 4.2.6.8 and 6.1.1.4'
O O 0.0106 0.0060 'International Tables Vol C Tables 4.2.6.8 and 6.1.1.4'
Zn Zn 0.2839 1.4301 'International Tables Vol C Tables 4.2.6.8 and 6.1.1.4'

loop_
_geom_angle_atom_site_label_1
_geom_angle_atom_site_label_2
_geom_angle_atom_site_label_3
_geom_angle_site_symmetry_1
_geom_angle_site_symmetry_3
_geom_angle
_geom_angle_publ_flag
O4 Zn1 O4 . 2 113.95(11) y
O4 Zn1 O1 . 2 99.62(8) y
O4 Zn1 O1 2 2 114.01(8) ?
O4 Zn1 O1 . . 114.01(8) y
O4 Zn1 O1 2 . 99.62(8) ?
O1 Zn1 O1 2 . 116.44(10) y
O5 K1 O6 4 2_655 87.09(6) ?
O5 K1 O3 4 7 104.27(6) ?
O6 K1 O3 2_655 7 129.66(6) ?
O5 K1 O1 4 . 139.27(6) ?
O6 K1 O1 2_655 . 115.16(6) ?
O3 K1 O1 7 . 87.64(5) ?
O5 K1 O4 4 2 81.15(6) ?
O6 K1 O4 2_655 2 152.83(6) ?
O3 K1 O4 7 2 77.22(5) ?
O1 K1 O4 . 2 63.44(5) ?
O5 K1 O2 4 7 134.76(6) ?
O6 K1 O2 2_655 7 91.85(6) ?
O3 K1 O2 7 7 45.86(5) ?
O1 K1 O2 . 7 80.82(5) ?
O4 K1 O2 2 7 113.78(6) ?
O5 K1 O6 4 . 77.01(6) ?
O6 K1 O6 2_655 . 75.60(6) ?
O3 K1 O6 7 . 154.55(6) ?
O1 K1 O6 . . 76.47(5) ?
O4 K1 O6 2 . 77.91(6) ?
O2 K1 O6 7 . 145.94(6) ?
O5 K1 O5 4 8 88.01(6) ?
O6 K1 O5 2_655 8 41.12(5) ?
O3 K1 O5 7 8 89.64(5) ?
O1 K1 O5 . 8 131.53(5) ?
O4 K1 O5 2 8 160.24(5) ?
O2 K1 O5 7 8 63.57(5) ?
O6 K1 O5 . 8 115.78(5) ?
C1 K1 O5 7 8 81.18(6) ?
C2 K1 O5 2_655 8 21.89(5) ?
O2 K2 O3 8_556 2_655 96.79(6) ?
O2 K2 O4 8_556 7_556 79.50(6) ?
O3 K2 O4 2_655 7_556 82.30(6) ?
O2 K2 O1 8_556 . 113.90(6) ?
O3 K2 O1 2_655 . 108.64(6) ?
O4 K2 O1 7_556 . 160.62(6) ?
O2 K2 O3 8_556 . 159.06(6) ?
O3 K2 O3 2_655 . 82.81(6) ?
O4 K2 O3 7_556 . 120.97(6) ?
O1 K2 O3 . . 47.83(5) ?
O2 K2 O2 8_556 2 105.02(5) ?
O3 K2 O2 2_655 2 157.18(6) ?
O4 K2 O2 7_556 2 95.00(6) ?
O1 K2 O2 . 2 68.60(5) ?
O3 K2 O2 . 2 79.21(6) ?
O2 K2 O5 8_556 . 121.93(6) ?
O3 K2 O5 2_655 . 92.76(6) ?
O4 K2 O5 7_556 . 45.34(5) ?
O1 K2 O5 . . 116.61(6) ?
O3 K2 O5 . . 78.94(5) ?
O2 K2 O5 2 . 70.15(6) ?
O2 K2 O1 8_556 2_655 75.38(5) ?
O3 K2 O1 2_655 2_655 41.38(5) ?
O4 K2 O1 7_556 2_655 112.29(5) ?
O1 K2 O1 . 2_655 85.45(6) ?
O3 K2 O1 . 2_655 91.28(5) ?
O2 K2 O1 2 2_655 152.02(5) ?
O5 K2 O1 . 2_655 134.13(5) ?
C1 K2 O1 . 2_655 96.75(6) ?
C2 K2 O1 7_556 2_655 133.18(6) ?
C1 K2 O1 2_655 2_655 22.80(5) ?
K2 K2 O1 7_556 2_655 122.93(4) ?
O5 K3 O5 2 . 167.20(9) ?
O5 K3 O6 2 3_445 81.34(6) ?
O5 K3 O6 . 3_445 88.88(6) ?
O5 K3 O6 2 4_545 88.88(6) ?
O5 K3 O6 . 4_545 81.33(6) ?
O6 K3 O6 3_445 4_545 80.53(9) ?
O5 K3 O3 2 . 104.81(6) ?
O5 K3 O3 . . 82.69(6) ?
O6 K3 O3 3_445 . 164.34(6) ?
O6 K3 O3 4_545 . 85.15(6) ?
O5 K3 O3 2 2 82.69(6) ?
O5 K3 O3 . 2 104.81(6) ?
O6 K3 O3 3_445 2 85.16(6) ?
O6 K3 O3 4_545 2 164.34(6) ?
O3 K3 O3 . 2 109.72(7) ?
O5 K3 O2 2 2 120.30(6) ?
O5 K3 O2 . 2 71.26(6) ?
O6 K3 O2 3_445 2 113.80(6) ?
O6 K3 O2 4_545 2 148.26(5) ?
O3 K3 O2 . 2 75.94(5) ?
O3 K3 O2 2 2 45.33(5) ?
O5 K3 O2 2 . 71.26(6) ?
O5 K3 O2 . . 120.30(6) ?
O6 K3 O2 3_445 . 148.26(5) ?
O6 K3 O2 4_545 . 113.80(6) ?
O3 K3 O2 . . 45.34(5) ?
O3 K3 O2 2 . 75.94(5) ?
O2 K3 O2 2 . 69.49(8) ?
O6 K4 O6 2 . 111.90(9) ?
O6 K4 O3 2 4 163.07(6) ?
O6 K4 O3 . 4 84.32(6) ?
O6 K4 O3 2 3_455 84.32(6) ?
O6 K4 O3 . 3_455 163.07(6) ?
O3 K4 O3 4 3_455 80.03(8) ?
O6 K4 O5 2 3_455 78.24(6) ?
O6 K4 O5 . 3_455 106.98(6) ?
O3 K4 O5 4 3_455 92.71(5) ?
O3 K4 O5 3_455 3_455 80.33(5) ?
O6 K4 O5 2 4 106.98(6) ?
O6 K4 O5 . 4 78.24(6) ?
O3 K4 O5 4 4 80.33(5) ?
O3 K4 O5 3_455 4 92.71(5) ?
O5 K4 O5 3_455 4 170.96(8) ?
O6 K4 O4 2 2 43.77(5) ?
O6 K4 O4 . 2 76.59(6) ?
O3 K4 O4 4 2 151.47(5) ?
O3 K4 O4 3_455 2 115.23(5) ?
O5 K4 O4 3_455 2 112.93(6) ?
O5 K4 O4 4 2 75.21(5) ?
C2 K4 O4 . 2 79.32(6) ?
C2 K4 O4 2 2 24.49(6) ?
O6 K4 O4 2 . 76.59(6) ?
O6 K4 O4 . . 43.77(5) ?
O3 K4 O4 4 . 115.23(5) ?
O3 K4 O4 3_455 . 151.47(5) ?
O5 K4 O4 3_455 . 75.21(5) ?
O5 K4 O4 4 . 112.93(6) ?
C2 K4 O4 . . 24.49(6) ?
C2 K4 O4 2 . 79.32(6) ?
O4 K4 O4 2 . 63.16(7) ?
C1 O1 Zn1 . . 112.29(16) ?
C1 O1 K2 . . 89.70(14) ?
Zn1 O1 K2 . . 109.58(8) ?
C1 O1 K1 . . 129.69(16) ?
Zn1 O1 K1 . . 88.39(6) ?
K2 O1 K1 . . 127.22(7) ?
C1 O1 K2 . 2_655 76.00(13) ?
Zn1 O1 K2 . 2_655 170.74(8) ?
K2 O1 K2 . 2_655 73.70(5) ?
K1 O1 K2 . 2_655 82.91(5) ?
C1 O2 K2 . 8_455 121.60(16) ?
C1 O2 K2 . 2 149.34(17) ?
K2 O2 K2 8_455 2 74.98(5) ?
C1 O2 K1 . 7 89.44(15) ?
K2 O2 K1 8_455 7 95.82(6) ?
K2 O2 K1 2 7 115.96(7) ?
C1 O2 K3 . . 82.28(14) ?
K2 O2 K3 8_455 . 155.54(8) ?
K2 O2 K3 2 . 86.49(5) ?
K1 O2 K3 7 . 77.86(5) ?
C1 O3 K2 . 2_655 108.39(15) ?
C1 O3 K2 . . 89.96(14) ?
K2 O3 K2 2_655 . 85.86(5) ?
C1 O3 K4 . 3_545 165.41(16) ?
K2 O3 K4 2_655 3_545 80.09(5) ?
K2 O3 K4 . 3_545 78.63(5) ?
C1 O3 K3 . . 90.09(15) ?
K2 O3 K3 2_655 . 161.25(7) ?
K2 O3 K3 . . 91.18(5) ?
K4 O3 K3 3_545 . 81.17(5) ?
C1 O3 K1 . 7 93.41(14) ?
K2 O3 K1 2_655 7 99.14(6) ?
K2 O3 K1 . 7 172.75(7) ?
K4 O3 K1 3_545 7 96.97(5) ?
K3 O3 K1 . 7 82.40(5) ?
C2 O4 Zn1 . . 126.39(17) ?
C2 O4 K2 . 7_556 95.59(14) ?
Zn1 O4 K2 . 7_556 106.08(8) ?
C2 O4 K1 . 2 138.26(16) ?
Zn1 O4 K1 . 2 87.97(7) ?
K2 O4 K1 7_556 2 96.21(6) ?
C2 O4 K4 . . 74.12(13) ?
Zn1 O4 K4 . . 91.45(7) ?
K2 O4 K4 7_556 . 162.44(7) ?
K1 O4 K4 2 . 83.15(5) ?
C2 O5 K3 7_556 . 146.56(17) ?
C2 O5 K1 7_556 4_545 110.41(16) ?
K3 O5 K1 . 4_545 82.91(6) ?
C2 O5 K4 7_556 3_545 127.79(17) ?
K3 O5 K4 . 3_545 80.78(5) ?
K1 O5 K4 4_545 3_545 90.42(6) ?
C2 O5 K2 7_556 . 85.18(15) ?
K3 O5 K2 . . 87.70(6) ?
K1 O5 K2 4_545 . 162.84(8) ?
K4 O5 K2 3_545 . 73.86(5) ?
C2 O5 K1 7_556 8_456 75.47(15) ?
K3 O5 K1 . 8_456 73.49(5) ?
K1 O5 K1 4_545 8_456 91.99(6) ?
K4 O5 K1 3_545 8_456 153.64(7) ?
K2 O5 K1 . 8_456 99.10(6) ?
C2 O6 K3 . 3 144.96(18) ?
C2 O6 K4 . . 89.28(15) ?
K3 O6 K4 3 . 82.27(5) ?
C2 O6 K1 . 2_655 100.98(15) ?
K3 O6 K1 3 2_655 81.98(5) ?
K4 O6 K1 . 2_655 163.55(8) ?
C2 O6 K1 . . 134.75(17) ?
K3 O6 K1 3 . 79.10(5) ?
K4 O6 K1 . . 87.93(6) ?
K1 O6 K1 2_655 . 93.70(6) ?
O2 C1 O3 . . 121.7(2) y
O2 C1 O1 . . 120.1(2) y
O3 C1 O1 . . 118.3(2) y
O5 C2 O6 7_556 . 123.1(3) y
O5 C2 O4 7_556 . 118.0(2) y
O6 C2 O4 . . 119.0(2) y

loop_
_geom_bond_atom_site_label_1
_geom_bond_atom_site_label_2
_geom_bond_site_symmetry_2
_geom_bond_distance
_geom_bond_publ_flag
Zn1 O4 . 1.9554(18) y
Zn1 O4 2 1.9554(18) y
Zn1 O1 2 1.9838(18) y
Zn1 O1 . 1.9839(18) y
K1 O5 4 2.756(2) ?
K1 O6 2_655 2.804(2) ?
K1 O3 7 2.8113(18) ?
K1 O1 . 2.8448(19) ?
K1 O4 2 2.879(2) ?
K1 O2 7 2.901(2) ?
K1 O6 . 2.965(2) ?
K1 C1 7 3.156(3) ?
K1 C2 2_655 3.293(3) ?
K1 O5 8 3.374(2) ?
K1 C2 6_565 3.412(3) ?
K2 O2 8_556 2.6590(19) ?
K2 O3 2_655 2.6697(19) ?
K2 O4 7_556 2.726(2) ?
K2 O1 . 2.7426(19) ?
K2 O3 . 2.7561(18) ?
K2 O2 2 2.810(2) ?
K2 O5 . 2.980(2) ?
K2 C1 . 3.037(3) ?
K2 C2 7_556 3.139(3) ?
K2 C1 2_655 3.303(3) ?
K2 K2 7_556 3.3304(12) ?
K2 O1 2_655 3.3644(19) ?
K3 O5 2 2.7344(19) ?
K3 O5 . 2.7344(19) ?
K3 O6 3_445 2.738(2) ?
K3 O6 4_545 2.738(2) ?
K3 O3 . 2.7910(18) ?
K3 O3 2 2.7910(18) ?
K3 O2 2 2.972(2) ?
K3 O2 . 2.972(2) ?
K3 C1 2 3.071(3) ?
K3 C1 . 3.071(3) ?
K3 K4 3_445 3.6315(3) ?
K3 K4 3_545 3.6315(3) ?
K4 O6 2 2.782(2) ?
K4 O6 . 2.783(2) ?
K4 O3 4 2.7908(18) ?
K4 O3 3_455 2.7908(18) ?
K4 O5 3_455 2.868(2) ?
K4 O5 4 2.868(2) ?
K4 C2 . 3.046(2) ?
K4 C2 2 3.046(2) ?
K4 O4 2 3.131(2) ?
K4 O4 . 3.131(2) ?
O1 C1 . 1.319(3) y
O2 C1 . 1.273(3) y
O3 C1 . 1.278(3) y
O4 C2 . 1.313(3) y
O5 C2 7_556 1.268(3) y
O6 C2 . 1.273(3) y

_cod_database_fobs_code 2022820
